data_7111921
loop_
_publ_author_name
'Jingmei Shen'
'Glenn P. A. Yap'
'Klaus H. Theopold'

_publ_section_title
;
 Binding and activation of small molecules by a quintuply bonded chromium
 dimer
;
_journal_name_full Chem.Commun.
_journal_page_first 2579
_journal_paper_doi 10.1039/c3cc48746f
_journal_volume 50
_journal_year 2014
_chemical_formula_sum 'C69 H94 Cr2 N6'
_chemical_formula_weight 1111.50
_chemical_name_systematic
; 
 ? 
;
_space_group_crystal_system triclinic
_space_group_IT_number 2
_space_group_name_Hall '-P 1'
_space_group_name_H-M_alt 'P -1'
_symmetry_space_group_name_Hall '-P 1'
_symmetry_space_group_name_H-M 'P -1'
_atom_sites_solution_hydrogens geom
_audit_creation_method SHELXL-2013
_cell_angle_alpha 79.66(3)
_cell_angle_beta 81.58(3)
_cell_angle_gamma 80.96(3)
_cell_formula_units_Z 1
_cell_length_a 10.073(2)
_cell_length_b 13.461(3)
_cell_length_c 13.590(3)
_cell_measurement_reflns_used 984
_cell_measurement_temperature 200(2)
_cell_measurement_theta_max 25.73
_cell_measurement_theta_min 2.39
_cell_volume 1777.0(7)
_computing_cell_refinement 'Bruker SMART'
_computing_data_collection 'Bruker SMART'
_computing_data_reduction 'Bruker SAINT'
_computing_molecular_graphics 'Bruker SHELXTL'
_computing_publication_material 'Bruker SHELXTL'
_computing_structure_refinement 'SHELXL-2013 (Sheldrick, 2013)'
_computing_structure_solution 'Bruker SHELXTL'
_diffrn_ambient_temperature 200(2)
_diffrn_detector_area_resol_mean 8.33
_diffrn_measured_fraction_theta_full 0.998
_diffrn_measured_fraction_theta_max 0.994
_diffrn_measurement_device_type 'CCD area detector'
_diffrn_measurement_method 'phi and omega scans'
_diffrn_radiation_type MoK\a
_diffrn_radiation_wavelength 0.71073
_diffrn_reflns_av_R_equivalents 0.0008
_diffrn_reflns_av_unetI/netI 0.0117
_diffrn_reflns_Laue_measured_fraction_full 0.998
_diffrn_reflns_Laue_measured_fraction_max 0.994
_diffrn_reflns_limit_h_max 12
_diffrn_reflns_limit_h_min -12
_diffrn_reflns_limit_k_max 16
_diffrn_reflns_limit_k_min -16
_diffrn_reflns_limit_l_max 16
_diffrn_reflns_limit_l_min -16
_diffrn_reflns_number 13916
_diffrn_reflns_point_group_measured_fraction_full 0.998
_diffrn_reflns_point_group_measured_fraction_max 0.994
_diffrn_reflns_theta_full 25.242
_diffrn_reflns_theta_max 26.019
_diffrn_reflns_theta_min 1.535
_exptl_absorpt_coefficient_mu 0.345
_exptl_absorpt_correction_T_max 0.961
_exptl_absorpt_correction_T_min 0.852
_exptl_absorpt_correction_type multi-scan
_exptl_absorpt_process_details 'APEX2 (Bruker, 2007)'
_exptl_crystal_colour red
_exptl_crystal_density_diffrn 1.039
_exptl_crystal_description block
_exptl_crystal_F_000 598
_exptl_crystal_size_max 0.481
_exptl_crystal_size_mid 0.317
_exptl_crystal_size_min 0.117
_platon_squeeze_details
;
PLATON Reference : 
Spek, A.L. (2003). J. Appl. Cryst. 36, 7-13.
Spek, A.L. (2009). Acta Cryst. D65, 148-155.

Void space analysis consistent with initial solutions showing 
two severely disordered pentane molecules in the unit cell.
;
_refine_diff_density_max 1.014
_refine_diff_density_min -0.829
_refine_diff_density_rms 0.161
_refine_ls_extinction_method none
_refine_ls_goodness_of_fit_ref 1.007
_refine_ls_hydrogen_treatment constr
_refine_ls_matrix_type full
_refine_ls_number_parameters 333
_refine_ls_number_reflns 6958
_refine_ls_number_restraints 0
_refine_ls_restrained_S_all 1.007
_refine_ls_R_factor_all 0.0897
_refine_ls_R_factor_gt 0.0866
_refine_ls_shift/su_max 0.000
_refine_ls_shift/su_mean 0.000
_refine_ls_structure_factor_coef Fsqd
_refine_ls_weighting_details
; 
 w=1/[\s^2^(Fo^2^)+(0.0761P)^2^+11.1738P] 
 where P=(Fo^2^+2Fc^2^)/3 
;
_refine_ls_weighting_scheme calc
_refine_ls_wR_factor_gt 0.2346
_refine_ls_wR_factor_ref 0.2365
_reflns_Friedel_coverage 0.000
_reflns_number_gt 6597
_reflns_number_total 6958
_reflns_threshold_expression 'I > 2\s(I)'
_cod_data_source_file c3cc48746f.txt
_cod_data_source_block klat762d-sr
_cod_database_code 7111921
_shelx_space_group_comment
; 
The symmetry employed for this shelxl refinement is uniquely defined 
by the following loop, which should always be used as a source of 
symmetry information in preference to the above space-group names. 
They are only intended as comments. 
;
_shelx_estimated_absorpt_t_min 0.852
_shelx_estimated_absorpt_t_max 0.961
_shelxl_version_number 2013-2

loop_
_space_group_symop_operation_xyz
'x, y, z'
'-x, -y, -z'

loop_
_atom_site_label
_atom_site_type_symbol
_atom_site_fract_x
_atom_site_fract_y
_atom_site_fract_z
_atom_site_U_iso_or_equiv
_atom_site_adp_type
_atom_site_occupancy
_atom_site_site_symmetry_order
_atom_site_calc_flag
_atom_site_refinement_flags_posn
_atom_site_refinement_flags_adp
Cr1 Cr 0.89769(6) 0.01837(5) 0.06134(5) 0.0215(2) Uani 1 1 d . .
N1 N 0.8299(4) 0.1306(3) 0.1303(3) 0.0337(9) Uani 1 1 d . .
N2 N 0.7653(3) -0.0575(3) 0.1388(3) 0.0337(9) Uani 1 1 d . .
N3 N 0.9255(3) 0.0419(3) -0.0740(3) 0.0250(7) Uani 1 1 d . .
C1 C 0.6980(4) 0.1221(3) 0.1234(4) 0.0306(10) Uani 1 1 d . .
H1A H 0.6315 0.1802 0.1131 0.037 Uiso 1 1 calc R U
C2 C 0.6671(4) 0.0246(3) 0.1320(3) 0.0246(8) Uani 1 1 d . .
H2A H 0.5756 0.0145 0.1333 0.030 Uiso 1 1 calc R U
C3 C 0.9187(5) 0.2275(4) 0.2333(4) 0.0394(11) Uani 1 1 d . .
C4 C 0.9348(6) 0.3272(4) 0.2498(5) 0.0500(14) Uani 1 1 d . .
H4A H 0.9720 0.3322 0.3088 0.060 Uiso 1 1 calc R U
C5 C 0.9016(6) 0.4114(4) 0.1886(5) 0.0467(13) Uani 1 1 d . .
H5A H 0.9122 0.4744 0.2068 0.056 Uiso 1 1 calc R U
C6 C 0.8506(5) 0.4128(4) 0.0964(5) 0.0453(13) Uani 1 1 d . .
H6A H 0.8309 0.4741 0.0510 0.054 Uiso 1 1 calc R U
C7 C 0.8308(5) 0.3151(3) 0.0765(4) 0.0355(10) Uani 1 1 d . .
C8 C 0.8599(4) 0.2266(3) 0.1435(4) 0.0291(9) Uani 1 1 d . .
C9 C 0.9560(6) 0.1335(4) 0.3037(4) 0.0482(13) Uani 1 1 d . .
H9A H 0.9288 0.0758 0.2775 0.058 Uiso 1 1 calc R U
C10 C 1.1084(7) 0.1103(6) 0.3093(8) 0.084(2) Uani 1 1 d . .
H10A H 1.1572 0.1312 0.2427 0.126 Uiso 1 1 calc R U
H10B H 1.1331 0.0370 0.3306 0.126 Uiso 1 1 calc R U
H10C H 1.1327 0.1478 0.3580 0.126 Uiso 1 1 calc R U
C11 C 0.8781(13) 0.1374(7) 0.4067(5) 0.109(4) Uani 1 1 d . .
H11A H 0.9058 0.1910 0.4363 0.164 Uiso 1 1 calc R U
H11B H 0.8970 0.0715 0.4500 0.164 Uiso 1 1 calc R U
H11C H 0.7809 0.1522 0.4009 0.164 Uiso 1 1 calc R U
C12 C 0.7791(5) 0.3152(4) -0.0211(4) 0.0386(11) Uani 1 1 d . .
H12 H 0.7699 0.2435 -0.0261 0.046 Uiso 1 1 calc R U
C13 C 0.8740(6) 0.3564(5) -0.1119(5) 0.0550(14) Uani 1 1 d . .
H13A H 0.9274 0.4028 -0.0921 0.082 Uiso 1 1 calc R U
H13B H 0.8208 0.3932 -0.1653 0.082 Uiso 1 1 calc R U
H13C H 0.9350 0.2996 -0.1368 0.082 Uiso 1 1 calc R U
C14 C 0.6376(6) 0.3808(5) -0.0283(5) 0.0563(15) Uani 1 1 d . .
H14A H 0.6482 0.4533 -0.0394 0.084 Uiso 1 1 calc R U
H14B H 0.5783 0.3645 0.0346 0.084 Uiso 1 1 calc R U
H14C H 0.5975 0.3659 -0.0846 0.084 Uiso 1 1 calc R U
C15 C 0.7338(4) -0.2336(3) 0.1269(4) 0.0317(10) Uani 1 1 d . .
C16 C 0.7029(5) -0.3278(4) 0.1771(4) 0.0418(12) Uani 1 1 d . .
H16 H 0.7055 -0.3814 0.1396 0.050 Uiso 1 1 calc R U
C17 C 0.6698(6) -0.3450(4) 0.2760(5) 0.0486(13) Uani 1 1 d . .
H17 H 0.6452 -0.4095 0.3075 0.058 Uiso 1 1 calc R U
C18 C 0.6704(5) -0.2712(4) 0.3340(5) 0.0495(13) Uani 1 1 d . .
H18 H 0.6507 -0.2861 0.4052 0.059 Uiso 1 1 calc R U
C19 C 0.6999(4) -0.1743(4) 0.2883(4) 0.0350(10) Uani 1 1 d . .
C20 C 0.7343(4) -0.1557(3) 0.1847(3) 0.0267(9) Uani 1 1 d . .
C21 C 0.7571(4) -0.2111(3) 0.0138(4) 0.0344(10) Uani 1 1 d . .
H21 H 0.8305 -0.1665 -0.0050 0.041 Uiso 1 1 calc R U
C22 C 0.8011(5) -0.3034(4) -0.0384(5) 0.0523(15) Uani 1 1 d . .
H22A H 0.7407 -0.3549 -0.0114 0.078 Uiso 1 1 calc R U
H22B H 0.8942 -0.3320 -0.0266 0.078 Uiso 1 1 calc R U
H22C H 0.7969 -0.2832 -0.1110 0.078 Uiso 1 1 calc R U
C23 C 0.6328(5) -0.1525(4) -0.0265(4) 0.0424(12) Uani 1 1 d . .
H23A H 0.5541 -0.1865 0.0041 0.064 Uiso 1 1 calc R U
H23B H 0.6428 -0.1491 -0.0998 0.064 Uiso 1 1 calc R U
H23C H 0.6199 -0.0833 -0.0102 0.064 Uiso 1 1 calc R U
C24 C 0.6922(6) -0.0870(5) 0.3520(5) 0.0610(17) Uani 1 1 d . .
H24 H 0.7446 -0.0335 0.3107 0.073 Uiso 1 1 calc R U
C25 C 0.5460(6) -0.0379(6) 0.3739(7) 0.080(2) Uani 1 1 d . .
H25A H 0.4918 -0.0892 0.4134 0.120 Uiso 1 1 calc R U
H25B H 0.5088 -0.0108 0.3102 0.120 Uiso 1 1 calc R U
H25C H 0.5434 0.0176 0.4121 0.120 Uiso 1 1 calc R U
C26 C 0.7604(7) -0.1284(6) 0.4471(4) 0.0613(17) Uani 1 1 d . .
H26A H 0.7860 -0.0718 0.4734 0.092 Uiso 1 1 calc R U
H26B H 0.8416 -0.1759 0.4309 0.092 Uiso 1 1 calc R U
H26C H 0.6973 -0.1640 0.4981 0.092 Uiso 1 1 calc R U
C27 C 0.9269(4) 0.1372(4) -0.2458(3) 0.0361(10) Uani 1 1 d . .
H27 H 1.0230 0.1302 -0.2555 0.043 Uiso 1 1 calc R U
C28 C 0.8591(6) 0.1862(5) -0.3159(5) 0.0574(16) Uani 1 1 d . .
H28 H 0.9084 0.2127 -0.3776 0.069 Uiso 1 1 calc R U
C29 C 0.7149(5) 0.2042(6) -0.3083(4) 0.0599(17) Uani 1 1 d . .
H29 H 0.6684 0.2418 -0.3621 0.072 Uiso 1 1 calc R U
C30 C 0.6498(5) 0.1653(5) -0.2215(4) 0.0478(13) Uani 1 1 d . .
H30 H 0.5536 0.1763 -0.2125 0.057 Uiso 1 1 calc R U
C31 C 0.7158(4) 0.1104(4) -0.1452(4) 0.0359(10) Uani 1 1 d . .
H31 H 0.6648 0.0829 -0.0848 0.043 Uiso 1 1 calc R U
C32 C 0.8584(4) 0.0932(3) -0.1536(3) 0.0268(9) Uani 1 1 d . .

loop_
_atom_site_aniso_label
_atom_site_aniso_U_11
_atom_site_aniso_U_22
_atom_site_aniso_U_33
_atom_site_aniso_U_23
_atom_site_aniso_U_13
_atom_site_aniso_U_12
Cr1 0.0112(3) 0.0232(3) 0.0324(4) -0.0089(3) -0.0023(2) -0.0043(2)
N1 0.0171(17) 0.035(2) 0.055(2) -0.0169(18) -0.0060(16) -0.0085(15)
N2 0.0163(16) 0.0315(19) 0.057(2) -0.0172(18) -0.0025(16) -0.0039(14)
N3 0.0139(15) 0.0266(17) 0.0361(19) -0.0110(14) -0.0055(13) 0.0020(13)
C1 0.0098(17) 0.035(2) 0.053(3) -0.025(2) 0.0012(17) -0.0038(16)
C2 0.0124(17) 0.029(2) 0.034(2) -0.0048(17) -0.0083(15) -0.0036(15)
C3 0.044(3) 0.034(2) 0.048(3) -0.023(2) 0.002(2) -0.016(2)
C4 0.048(3) 0.044(3) 0.071(4) -0.039(3) -0.005(3) -0.015(2)
C5 0.044(3) 0.033(3) 0.067(4) -0.021(2) -0.010(3) -0.002(2)
C6 0.036(3) 0.029(2) 0.077(4) -0.029(2) -0.002(2) -0.003(2)
C7 0.030(2) 0.022(2) 0.058(3) -0.014(2) -0.005(2) -0.0066(17)
C8 0.0215(19) 0.025(2) 0.045(3) -0.0193(18) -0.0080(18) 0.0020(16)
C9 0.059(3) 0.048(3) 0.044(3) -0.008(2) -0.018(3) -0.017(3)
C10 0.055(4) 0.069(5) 0.142(8) -0.035(5) -0.032(5) -0.015(3)
C11 0.208(12) 0.087(6) 0.040(4) -0.010(4) -0.026(5) -0.034(7)
C12 0.031(2) 0.029(2) 0.056(3) -0.009(2) -0.009(2) 0.0018(18)
C13 0.048(3) 0.062(4) 0.059(4) -0.015(3) -0.004(3) -0.017(3)
C14 0.039(3) 0.055(3) 0.080(4) -0.016(3) -0.027(3) 0.005(3)
C15 0.0137(18) 0.033(2) 0.052(3) -0.017(2) -0.0058(18) -0.0007(16)
C16 0.033(2) 0.034(2) 0.061(3) -0.009(2) -0.007(2) -0.010(2)
C17 0.041(3) 0.039(3) 0.067(4) -0.001(3) -0.011(3) -0.012(2)
C18 0.030(3) 0.049(3) 0.066(4) -0.004(3) 0.001(2) -0.009(2)
C19 0.022(2) 0.046(3) 0.042(3) -0.011(2) -0.0061(18) -0.0115(19)
C20 0.0103(16) 0.025(2) 0.045(2) -0.0060(17) 0.0006(16) -0.0067(14)
C21 0.019(2) 0.030(2) 0.059(3) -0.019(2) -0.0002(19) -0.0087(17)
C22 0.030(3) 0.046(3) 0.088(4) -0.035(3) 0.003(3) -0.009(2)
C23 0.042(3) 0.037(3) 0.050(3) -0.015(2) -0.015(2) 0.007(2)
C24 0.033(3) 0.082(4) 0.079(4) -0.041(4) 0.002(3) -0.018(3)
C25 0.041(3) 0.100(6) 0.108(6) -0.066(5) 0.017(4) -0.003(3)
C26 0.061(4) 0.095(5) 0.037(3) -0.014(3) -0.008(3) -0.033(4)
C27 0.020(2) 0.058(3) 0.032(2) -0.010(2) -0.0005(17) -0.008(2)
C28 0.031(3) 0.063(4) 0.068(4) 0.004(3) -0.001(3) 0.001(3)
C29 0.025(3) 0.108(5) 0.047(3) -0.002(3) -0.011(2) -0.015(3)
C30 0.017(2) 0.068(4) 0.060(3) -0.008(3) -0.014(2) -0.004(2)
C31 0.0133(19) 0.046(3) 0.049(3) -0.006(2) -0.0049(18) -0.0071(18)
C32 0.0143(18) 0.034(2) 0.035(2) -0.0090(18) -0.0032(16) -0.0065(16)

loop_
_atom_type_symbol
_atom_type_description
_atom_type_scat_dispersion_real
_atom_type_scat_dispersion_imag
_atom_type_scat_source
C C 0.0033 0.0016 'International Tables Vol C Tables 4.2.6.8 and 6.1.1.4'
H H 0.0000 0.0000 'International Tables Vol C Tables 4.2.6.8 and 6.1.1.4'
N N 0.0061 0.0033 'International Tables Vol C Tables 4.2.6.8 and 6.1.1.4'
Cr Cr 0.3209 0.6236 'International Tables Vol C Tables 4.2.6.8 and 6.1.1.4'

loop_
_geom_angle_atom_site_label_1
_geom_angle_atom_site_label_2
_geom_angle_atom_site_label_3
_geom_angle
_geom_angle_site_symmetry_1
_geom_angle_site_symmetry_3
N3 Cr1 N3 93.72(15) . 2_755
N3 Cr1 N2 125.02(17) . .
N3 Cr1 N2 114.01(16) 2_755 .
N3 Cr1 N1 118.40(17) . .
N3 Cr1 N1 117.53(15) 2_755 .
N2 Cr1 N1 90.43(16) . .
N3 Cr1 C2 115.11(15) . .
N3 Cr1 C2 146.26(15) 2_755 .
N2 Cr1 C2 34.96(15) . .
N1 Cr1 C2 64.97(15) . .
N3 Cr1 C1 111.04(16) . .
N3 Cr1 C1 149.48(15) 2_755 .
N2 Cr1 C1 66.42(16) . .
N1 Cr1 C1 34.81(14) . .
C2 Cr1 C1 33.50(14) . .
N3 Cr1 Cr1 47.85(10) . 2_755
N3 Cr1 Cr1 45.87(11) 2_755 2_755
N2 Cr1 Cr1 135.65(12) . 2_755
N1 Cr1 Cr1 133.27(12) . 2_755
C2 Cr1 Cr1 157.39(11) . 2_755
C1 Cr1 Cr1 153.93(13) . 2_755
C1 N1 C8 117.8(4) . .
C1 N1 Cr1 92.7(3) . .
C8 N1 Cr1 142.2(3) . .
C2 N2 C20 121.1(3) . .
C2 N2 Cr1 92.5(3) . .
C20 N2 Cr1 145.9(3) . .
C32 N3 Cr1 138.8(3) . .
C32 N3 Cr1 134.4(3) . 2_755
Cr1 N3 Cr1 86.28(15) . 2_755
N1 C1 C2 116.3(4) . .
N1 C1 Cr1 52.5(2) . .
C2 C1 Cr1 72.3(2) . .
N2 C2 C1 121.2(3) . .
N2 C2 Cr1 52.5(2) . .
C1 C2 Cr1 74.2(2) . .
C8 C3 C4 114.5(5) . .
C8 C3 C9 122.4(4) . .
C4 C3 C9 123.1(5) . .
C5 C4 C3 124.1(5) . .
C4 C5 C6 122.9(5) . .
C5 C6 C7 115.4(5) . .
C8 C7 C6 121.6(5) . .
C8 C7 C12 122.4(4) . .
C6 C7 C12 116.0(5) . .
C7 C8 N1 122.8(4) . .
C7 C8 C3 121.3(4) . .
N1 C8 C3 115.8(4) . .
C3 C9 C11 111.0(6) . .
C3 C9 C10 112.7(5) . .
C11 C9 C10 111.3(7) . .
C7 C12 C13 112.5(4) . .
C7 C12 C14 112.0(4) . .
C13 C12 C14 107.3(5) . .
C16 C15 C20 118.3(5) . .
C16 C15 C21 121.5(4) . .
C20 C15 C21 120.1(4) . .
C17 C16 C15 121.6(5) . .
C16 C17 C18 121.3(5) . .
C17 C18 C19 120.1(6) . .
C20 C19 C18 118.8(5) . .
C20 C19 C24 120.1(5) . .
C18 C19 C24 121.1(5) . .
C19 C20 N2 118.7(4) . .
C19 C20 C15 119.7(4) . .
N2 C20 C15 121.6(4) . .
C23 C21 C15 110.1(4) . .
C23 C21 C22 108.9(4) . .
C15 C21 C22 115.3(4) . .
C25 C24 C26 113.2(6) . .
C25 C24 C19 110.7(5) . .
C26 C24 C19 109.6(6) . .
C28 C27 C32 119.9(5) . .
C27 C28 C29 124.8(6) . .
C30 C29 C28 115.8(5) . .
C29 C30 C31 122.2(5) . .
C30 C31 C32 121.4(5) . .
N3 C32 C31 121.4(4) . .
N3 C32 C27 122.6(4) . .
C31 C32 C27 115.8(4) . .

loop_
_geom_bond_atom_site_label_1
_geom_bond_atom_site_label_2
_geom_bond_distance
_geom_bond_site_symmetry_2
Cr1 N3 1.797(4) .
Cr1 N3 1.856(3) 2_755
Cr1 N2 1.887(4) .
Cr1 N1 1.904(4) .
Cr1 C2 2.375(4) .
Cr1 C1 2.398(4) .
Cr1 Cr1 2.4982(15) 2_755
N1 C1 1.370(5) .
N1 C8 1.420(5) .
N2 C2 1.362(5) .
N2 C20 1.418(5) .
N3 C32 1.380(5) .
N3 Cr1 1.856(3) 2_755
C1 C2 1.376(6) .
C3 C8 1.435(7) .
C3 C4 1.437(6) .
C3 C9 1.476(8) .
C4 C5 1.308(8) .
C5 C6 1.418(8) .
C6 C7 1.438(6) .
C7 C8 1.383(7) .
C7 C12 1.495(7) .
C9 C11 1.507(10) .
C9 C10 1.529(9) .
C12 C13 1.523(8) .
C12 C14 1.560(7) .
C15 C16 1.386(7) .
C15 C20 1.420(6) .
C15 C21 1.504(7) .
C16 C17 1.323(8) .
C17 C18 1.375(8) .
C18 C19 1.397(7) .
C19 C20 1.387(7) .
C19 C24 1.565(7) .
C21 C23 1.492(6) .
C21 C22 1.515(6) .
C24 C25 1.527(8) .
C24 C26 1.528(9) .
C27 C28 1.278(8) .
C27 C32 1.416(6) .
C28 C29 1.426(7) .
C29 C30 1.324(8) .
C30 C31 1.355(7) .
C31 C32 1.409(5) .

loop_
_platon_squeeze_void_nr
_platon_squeeze_void_average_x
_platon_squeeze_void_average_y
_platon_squeeze_void_average_z
_platon_squeeze_void_volume
_platon_squeeze_void_count_electrons
_platon_squeeze_void_content
1 -0.072 0.500 0.500 505 113 2(pentane)
